data_7011796
loop_
_publ_author_name
'Mochida, Tomoyuki'
'Yamazaki, Shizue'

_publ_section_title
;
 Mono- and diferrocenyl complexes with electron-accepting moieties
 formed by the reaction of ferrocenylalkynes with tetracyanoethylene
;
_journal_issue 18
_journal_name_full 'Journal of the Chemical Society, Dalton Transactions'
_journal_page_first 3559
_journal_paper_doi 10.1039/b204168e
_journal_year 2002
_chemical_formula_moiety 'C33 H18 Fe2 N6 '
_chemical_formula_sum 'C33 H18 Fe2 N6'
_chemical_formula_weight 610.24
_space_group_IT_number 2
_symmetry_cell_setting triclinic
_symmetry_Int_Tables_number 2
_symmetry_space_group_name_Hall '-P 1'
_symmetry_space_group_name_H-M 'P -1'
_cell_angle_alpha 106.062(12)
_cell_angle_beta 99.238(12)
_cell_angle_gamma 91.081(10)
_cell_formula_units_Z 2
_cell_length_a 7.570(4)
_cell_length_b 13.463(7)
_cell_length_c 13.906(8)
_cell_measurement_reflns_used 4806
_cell_measurement_temperature 93.1
_cell_measurement_theta_max 13.7
_cell_measurement_theta_min 1.5
_cell_volume 1341.2(13)
_computing_cell_refinement CrystalClear
_computing_data_collection CrystalClear
_computing_data_reduction CrystalStructure
_computing_publication_material 'CrystalStructure Ver. 2.00'
_computing_structure_refinement CRYSTALS
_computing_structure_solution SIR97
_diffrn_detector_area_resol_mean 14.62
_diffrn_measured_fraction_theta_full 0.9759
_diffrn_measured_fraction_theta_max 0.9759
_diffrn_measurement_device_type 'Rigaku Mercury'
_diffrn_measurement_method \w
_diffrn_radiation_type 'Mo K\a'
_diffrn_radiation_wavelength 0.7107
_diffrn_reflns_av_R_equivalents 0.051
_diffrn_reflns_limit_h_max 9
_diffrn_reflns_limit_h_min -9
_diffrn_reflns_limit_k_max 17
_diffrn_reflns_limit_k_min -17
_diffrn_reflns_limit_l_max 18
_diffrn_reflns_limit_l_min -18
_diffrn_reflns_number 14598
_diffrn_reflns_theta_full 27.48
_diffrn_reflns_theta_max 27.48
_exptl_absorpt_coefficient_mu 1.116
_exptl_absorpt_correction_T_max 0.925
_exptl_absorpt_correction_T_min 0.724
_exptl_absorpt_correction_type none
_exptl_crystal_colour blue-black
_exptl_crystal_density_diffrn 1.511
_exptl_crystal_density_method 'not measured'
_exptl_crystal_description prism
_exptl_crystal_F_000 620.00
_exptl_crystal_size_max 0.30
_exptl_crystal_size_mid 0.10
_exptl_crystal_size_min 0.07
_refine_diff_density_max 2.22
_refine_diff_density_min -1.73
_refine_ls_extinction_coef 157.2(48)
_refine_ls_extinction_method 'Larson (1970) Crystallographic Computing eq. 22'
_refine_ls_goodness_of_fit_ref 1.015
_refine_ls_hydrogen_treatment constr
_refine_ls_number_parameters 389
_refine_ls_number_reflns 5994
_refine_ls_R_factor_gt 0.0800
_refine_ls_shift/su_max 0.0090
_refine_ls_structure_factor_coef Fsqd
_refine_ls_weighting_details 'w = 1/[0.007Fo^2^ + 1.000\s^2^(Fo)]/(4Fo^2^)'
_refine_ls_weighting_scheme calc
_refine_ls_wR_factor_ref 0.2440
_reflns_number_gt 4445
_reflns_number_total 5993
_reflns_threshold_expression F^2^>2.0\s(F^2^)
_cod_data_source_file b204168e.txt
_cod_data_source_block '_Dicyano-ferrocenyl-ferrocenylethynyl-hexa-dienedinitrile'
_cod_original_cell_volume 1341.2(12)
_cod_original_sg_symbol_H-M 'P -1       '
_cod_original_formula_sum 'C33 H18 Fe2 N6 '
_cod_database_code 7011796

loop_
_symmetry_equiv_pos_as_xyz
x,y,z
-x,-y,-z

loop_
_atom_site_label
_atom_site_type_symbol
_atom_site_fract_x
_atom_site_fract_y
_atom_site_fract_z
_atom_site_U_iso_or_equiv
_atom_site_adp_type
_atom_site_occupancy
_atom_site_symmetry_multiplicity
_atom_site_calc_flag
_atom_site_refinement_flags
_atom_site_disorder_assembly
_atom_site_disorder_group
Fe1 Fe 0.50800(9) 0.37468(5) 0.79137(5) 0.0180(2) Uani 1.00 1 d . . .
Fe2 Fe 0.95695(10) 0.30278(6) 0.34795(7) 0.0284(2) Uani 1.00 1 d . . .
N1 N 0.9641(7) 0.3601(4) 1.0268(4) 0.0306(12) Uani 1.00 1 d . . .
N2 N 1.1081(6) 0.0659(3) 0.8454(4) 0.0283(12) Uani 1.00 1 d . . .
N4 N 0.6858(8) -0.0657(5) 0.4688(4) 0.045(2) Uani 1.00 1 d . . .
N3 N 0.5750(7) 0.0153(4) 0.7809(4) 0.0347(13) Uani 1.00 1 d . . .
N5 N 0.6286(7) -0.2093(4) 0.9117(4) 0.0348(13) Uani 1.00 1 d . . .
N6 N 0.8517(7) 0.1169(4) 1.0273(5) 0.038(2) Uani 1.00 1 d . . .
C5 C 0.6286(7) 0.3462(4) 0.6668(4) 0.0225(12) Uani 1.00 1 d . . .
C9 C 0.2373(7) 0.3529(4) 0.7668(4) 0.0251(13) Uani 1.00 1 d . . .
C31 C 0.5797(8) -0.0155(4) 0.9893(4) 0.0258(13) Uani 1.00 1 d . . .
C6 C 0.4234(7) 0.2671(4) 0.8597(4) 0.0241(13) Uani 1.00 1 d . . .
C21 C 0.8353(7) 0.2443(4) 0.7623(4) 0.0208(12) Uani 1.00 1 d . . .
C26 C 0.9508(7) 0.3023(4) 0.9469(4) 0.0224(12) Uani 1.00 1 d . . .
C7 C 0.4132(7) 0.3698(4) 0.9224(4) 0.0244(13) Uani 1.00 1 d . . .
C3 C 0.6526(7) 0.5058(4) 0.7875(5) 0.0269(13) Uani 1.00 1 d . . .
C24 C 0.9695(7) 0.1999(4) 0.5197(4) 0.0262(13) Uani 1.00 1 d . . .
C1 C 0.7523(6) 0.3396(4) 0.7538(4) 0.0197(12) Uani 1.00 1 d . . .
C15 C 1.0086(8) 0.1518(4) 0.3366(4) 0.029(1) Uani 1.00 1 d . . .
C8 C 0.2959(7) 0.4225(4) 0.8647(4) 0.0266(13) Uani 1.00 1 d . . .
C12 C 1.1850(7) 0.2950(5) 0.4452(5) 0.032(2) Uani 1.00 1 d . . .
C30 C 0.7067(8) -0.0061(5) 0.5492(5) 0.031(1) Uani 1.00 1 d . . .
C19 C 0.7766(8) 0.3310(5) 0.2315(5) 0.037(2) Uani 1.00 1 d . . .
C25 C 0.9305(6) 0.2285(4) 0.8477(4) 0.0196(11) Uani 1.00 1 d . . .
C10 C 0.3143(7) 0.2574(4) 0.7624(4) 0.0245(13) Uani 1.00 1 d . . .
C2 C 0.7674(7) 0.4397(4) 0.8292(4) 0.0231(12) Uani 1.00 1 d . . .
C28 C 0.7289(7) 0.0682(4) 0.6473(4) 0.0255(13) Uani 1.00 1 d . . .
C4 C 0.5670(7) 0.4489(4) 0.6884(4) 0.0263(13) Uani 1.00 1 d . . .
C22 C 0.8204(7) 0.1618(4) 0.6635(4) 0.0212(12) Uani 1.00 1 d . . .
C32 C 0.6083(7) -0.1234(4) 0.9464(4) 0.0253(13) Uani 1.00 1 d . . .
C11 C 1.0523(7) 0.2143(4) 0.4388(4) 0.0260(13) Uani 1.00 1 d . . .
C29 C 0.6426(7) 0.0402(4) 0.7227(4) 0.0263(13) Uani 1.00 1 d . . .
C23 C 0.8982(7) 0.1842(4) 0.5867(4) 0.0275(13) Uani 1.00 1 d . . .
C27 C 1.0274(7) 0.1366(4) 0.8460(4) 0.0224(12) Uani 1.00 1 d . . .
C14 C 1.1162(8) 0.1926(5) 0.2790(5) 0.036(2) Uani 1.00 1 d . . .
C33 C 0.7319(8) 0.0574(4) 1.0108(4) 0.029(1) Uani 1.00 1 d . . .
C20 C 0.6897(9) 0.3088(7) 0.3042(6) 0.049(2) Uani 1.00 1 d . . .
C18 C 0.8970(10) 0.4138(5) 0.2703(6) 0.045(2) Uani 1.00 1 d . . .
C13 C 1.2222(8) 0.2784(6) 0.3441(6) 0.040(2) Uani 1.00 1 d . . .
C16 C 0.7609(12) 0.3920(9) 0.4013(6) 0.073(3) Uani 1.00 1 d . . .
C17 C 0.8877(10) 0.4522(6) 0.3703(6) 0.047(2) Uani 1.00 1 d . . .
H6 H 0.4727(7) 0.3976(4) 0.9906(4) 0.029(2) Uiso 1.00 1 c . . .
H7 H 0.2637(7) 0.4919(4) 0.8882(4) 0.032(2) Uiso 1.00 1 c . . .
H5 H 0.4917(7) 0.2151(4) 0.8789(4) 0.031(2) Uiso 1.00 1 c . . .
H9 H 0.2978(7) 0.1972(4) 0.7059(4) 0.028(2) Uiso 1.00 1 c . . .
H1 H 0.8397(7) 0.4582(4) 0.8948(4) 0.027(2) Uiso 1.00 1 c . . .
H2 H 0.6382(7) 0.5764(4) 0.8202(5) 0.033(2) Uiso 1.00 1 c . . .
H8 H 0.1589(7) 0.3685(4) 0.7131(4) 0.030(2) Uiso 1.00 1 c . . .
H3 H 0.4817(7) 0.4744(4) 0.6447(4) 0.033(2) Uiso 1.00 1 c . . .
H4 H 0.5949(7) 0.2926(4) 0.6052(4) 0.028(2) Uiso 1.00 1 c . . .
H14 H 0.7306(12) 0.4031(9) 0.4670(6) 0.098(5) Uiso 1.00 1 c . . .
H15 H 0.9576(10) 0.5119(6) 0.4135(6) 0.057(3) Uiso 1.00 1 c . . .
H16 H 0.9741(10) 0.4396(5) 0.2339(6) 0.056(2) Uiso 1.00 1 c . . .
H17 H 0.7546(8) 0.2927(5) 0.1617(5) 0.045(2) Uiso 1.00 1 c . . .
H18 H 0.6038(9) 0.2531(7) 0.2950(6) 0.062(3) Uiso 1.00 1 c . . .
H13 H 0.9242(8) 0.0936(4) 0.3111(4) 0.036(2) Uiso 1.00 1 c . . .
H12 H 1.1142(8) 0.1670(5) 0.2079(5) 0.049(2) Uiso 1.00 1 c . . .
H11 H 1.3077(8) 0.3182(6) 0.3247(6) 0.055(3) Uiso 1.00 1 c . . .
H10 H 1.2367(7) 0.3487(5) 0.5039(5) 0.038(2) Uiso 1.00 1 c . . .

loop_
_atom_site_aniso_label
_atom_site_aniso_U_11
_atom_site_aniso_U_22
_atom_site_aniso_U_33
_atom_site_aniso_U_12
_atom_site_aniso_U_13
_atom_site_aniso_U_23
Fe1 0.0199(4) 0.0157(4) 0.0187(4) 0.0041(3) 0.0075(3) 0.0027(3)
Fe2 0.0247(5) 0.0252(4) 0.0338(5) 0.0098(3) 0.0050(3) 0.0055(3)
N1 0.043(3) 0.025(2) 0.020(2) 0.004(2) 0.005(2) 0.001(2)
N2 0.031(2) 0.020(2) 0.029(3) 0.005(2) 0.001(2) 0.003(2)
N4 0.040(3) 0.048(3) 0.029(3) 0.014(3) -0.001(2) -0.016(3)
N3 0.043(3) 0.026(2) 0.033(3) 0.002(2) 0.005(2) 0.006(2)
N5 0.035(3) 0.030(3) 0.036(3) 0.002(2) 0.011(2) 0.001(2)
N6 0.036(3) 0.035(3) 0.047(3) 0.003(2) 0.011(2) 0.014(3)
C5 0.019(2) 0.029(3) 0.022(3) 0.009(2) 0.009(2) 0.008(2)
C9 0.026(3) 0.025(3) 0.025(3) 0.009(2) 0.010(2) 0.004(2)
C31 0.031(3) 0.026(3) 0.020(3) 0.002(2) 0.001(2) 0.008(2)
C6 0.031(3) 0.018(2) 0.027(3) 0.001(2) 0.017(2) 0.007(2)
C21 0.022(2) 0.021(2) 0.020(2) 0.005(2) 0.008(2) 0.004(2)
C26 0.029(3) 0.018(2) 0.023(3) 0.003(2) 0.009(2) 0.007(2)
C7 0.023(3) 0.027(3) 0.022(3) 0.004(2) 0.008(2) 0.003(2)
C3 0.031(3) 0.017(2) 0.033(3) -0.000(2) 0.003(2) 0.009(2)
C24 0.025(3) 0.030(3) 0.021(3) 0.008(2) 0.004(2) 0.003(2)
C1 0.013(2) 0.023(2) 0.026(3) 0.005(2) 0.007(2) 0.009(2)
C15 0.041(3) 0.022(3) 0.025(3) 0.010(2) 0.012(2) 0.005(2)
C8 0.030(3) 0.023(3) 0.027(3) 0.008(2) 0.014(2) 0.001(2)
C12 0.021(3) 0.029(3) 0.046(4) 0.008(2) 0.003(2) 0.012(3)
C30 0.031(3) 0.030(3) 0.026(3) 0.014(2) 0.002(2) -0.001(2)
C19 0.035(3) 0.038(3) 0.040(4) 0.014(3) 0.008(3) 0.012(3)
C25 0.017(2) 0.021(2) 0.019(2) 0.002(2) 0.005(2) 0.004(2)
C10 0.022(2) 0.018(2) 0.031(3) -0.002(2) 0.007(2) 0.001(2)
C2 0.021(2) 0.019(2) 0.027(3) -0.001(2) 0.002(2) 0.004(2)
C28 0.025(3) 0.031(3) 0.016(2) 0.010(2) 0.003(2) -0.002(2)
C4 0.024(3) 0.031(3) 0.028(3) 0.005(2) 0.005(2) 0.016(2)
C22 0.021(2) 0.027(3) 0.016(2) 0.013(2) 0.005(2) 0.005(2)
C32 0.025(3) 0.026(3) 0.029(3) 0.006(2) 0.010(2) 0.010(2)
C11 0.025(3) 0.027(3) 0.025(3) 0.009(2) 0.008(2) 0.003(2)
C29 0.029(3) 0.023(3) 0.019(3) 0.003(2) -0.001(2) -0.004(2)
C23 0.024(3) 0.032(3) 0.022(3) 0.010(2) 0.004(2) -0.000(2)
C27 0.025(3) 0.023(3) 0.016(2) 0.003(2) 0.004(2) 0.001(2)
C14 0.030(3) 0.055(4) 0.038(3) 0.028(3) 0.023(3) 0.025(3)
C33 0.031(3) 0.026(3) 0.032(3) 0.002(2) 0.012(2) 0.008(2)
C20 0.030(3) 0.065(5) 0.061(5) 0.006(3) 0.011(3) 0.033(4)
C18 0.051(4) 0.040(4) 0.050(4) 0.017(3) 0.007(3) 0.022(3)
C13 0.021(3) 0.052(4) 0.064(5) 0.017(3) 0.015(3) 0.041(4)
C16 0.071(5) 0.132(8) 0.043(4) 0.089(6) 0.037(4) 0.048(5)
C17 0.047(4) 0.037(4) 0.058(5) 0.023(3) 0.004(3) 0.018(3)

loop_
_atom_type_symbol
_atom_type_description
_atom_type_scat_dispersion_real
_atom_type_scat_dispersion_imag
_atom_type_scat_source
C C 0.006 0.003
;
International Tables for Crystallography
(1992, Vol. C, Tables 4.2.6.8 and 6.1.1.4)
;
H H 0.000 0.000
;
International Tables for Crystallography
(1992, Vol. C, Table 6.1.1.4)
;
Fe Fe 0.349 0.972
;
International Tables for Crystallography
(1992, Vol. C, Tables 4.2.6.8 and 6.1.1.4)
;
N N 0.011 0.006
;
International Tables for Crystallography
(1992, Vol. C, Tables 4.2.6.8 and 6.1.1.4)
;

loop_
_geom_angle_atom_site_label_1
_geom_angle_site_symmetry_1
_geom_angle_atom_site_label_2
_geom_angle_site_symmetry_2
_geom_angle_atom_site_label_3
_geom_angle_site_symmetry_3
_geom_angle
_geom_angle_publ_flag
C5 . Fe1 . C9 . 117.1(2) yes
C5 . Fe1 . C6 . 127.3(2) yes
C9 . Fe1 . C6 . 68.1(2) yes
C5 . Fe1 . C7 . 165.6(2) yes
C9 . Fe1 . C7 . 68.2(2) yes
C6 . Fe1 . C7 . 40.1(2) yes
C5 . Fe1 . C3 . 68.5(2) yes
C9 . Fe1 . C3 . 125.8(2) yes
C6 . Fe1 . C3 . 154.9(2) yes
C7 . Fe1 . C3 . 120.5(2) yes
C5 . Fe1 . C1 . 41.2(2) yes
C9 . Fe1 . C1 . 152.2(2) yes
C6 . Fe1 . C1 . 108.9(2) yes
C7 . Fe1 . C1 . 128.4(2) yes
C3 . Fe1 . C1 . 68.8(2) yes
C5 . Fe1 . C8 . 151.6(2) yes
C9 . Fe1 . C8 . 40.7(2) yes
C6 . Fe1 . C8 . 67.8(2) yes
C7 . Fe1 . C8 . 40.5(2) yes
C3 . Fe1 . C8 . 107.9(2) yes
C5 . Fe1 . C10 . 106.3(2) yes
C9 . Fe1 . C10 . 40.6(2) yes
C6 . Fe1 . C10 . 40.8(2) yes
C7 . Fe1 . C10 . 68.3(2) yes
C3 . Fe1 . C10 . 162.9(2) yes
C5 . Fe1 . C2 . 69.2(2) yes
C9 . Fe1 . C2 . 163.9(2) yes
C6 . Fe1 . C2 . 121.3(2) yes
C7 . Fe1 . C2 . 109.6(2) yes
C3 . Fe1 . C2 . 40.3(2) yes
C5 . Fe1 . C4 . 41.1(2) yes
C9 . Fe1 . C4 . 106.0(2) yes
C6 . Fe1 . C4 . 164.3(2) yes
C7 . Fe1 . C4 . 152.9(2) yes
C3 . Fe1 . C4 . 40.2(2) yes
C1 . Fe1 . C8 . 166.0(2) yes
C1 . Fe1 . C10 . 118.8(2) yes
C8 . Fe1 . C10 . 68.4(2) yes
C1 . Fe1 . C2 . 41.5(2) yes
C8 . Fe1 . C2 . 127.4(2) yes
C10 . Fe1 . C2 . 154.8(2) yes
C1 . Fe1 . C4 . 69.1(2) yes
C8 . Fe1 . C4 . 117.9(2) yes
C10 . Fe1 . C4 . 125.4(2) yes
C2 . Fe1 . C4 . 68.3(2) yes
C15 . Fe2 . C12 . 69.5(2) yes
C15 . Fe2 . C19 . 117.2(2) yes
C12 . Fe2 . C19 . 163.6(3) yes
C15 . Fe2 . C11 . 40.8(2) yes
C12 . Fe2 . C11 . 41.5(2) yes
C19 . Fe2 . C11 . 152.6(3) yes
C15 . Fe2 . C14 . 40.8(2) yes
C12 . Fe2 . C14 . 68.7(3) yes
C19 . Fe2 . C14 . 105.9(3) yes
C11 . Fe2 . C14 . 68.3(2) yes
C15 . Fe2 . C20 . 108.1(3) yes
C12 . Fe2 . C20 . 155.9(3) yes
C19 . Fe2 . C20 . 39.5(3) yes
C11 . Fe2 . C20 . 121.1(3) yes
C14 . Fe2 . C20 . 126.1(3) yes
C15 . Fe2 . C18 . 146.4(3) yes
C12 . Fe2 . C18 . 128.3(3) yes
C19 . Fe2 . C18 . 38.0(3) yes
C11 . Fe2 . C18 . 169.4(3) yes
C14 . Fe2 . C18 . 113.1(3) yes
C15 . Fe2 . C13 . 68.3(3) yes
C12 . Fe2 . C13 . 41.1(3) yes
C19 . Fe2 . C13 . 125.1(3) yes
C11 . Fe2 . C13 . 68.5(2) yes
C14 . Fe2 . C13 . 39.8(3) yes
C15 . Fe2 . C16 . 132.7(4) yes
C12 . Fe2 . C16 . 119.5(3) yes
C19 . Fe2 . C16 . 68.2(3) yes
C11 . Fe2 . C16 . 112.5(3) yes
C14 . Fe2 . C16 . 169.2(4) yes
C15 . Fe2 . C17 . 173.7(3) yes
C12 . Fe2 . C17 . 110.8(3) yes
C19 . Fe2 . C17 . 64.3(3) yes
C11 . Fe2 . C17 . 135.5(3) yes
C14 . Fe2 . C17 . 145.4(3) yes
C20 . Fe2 . C18 . 67.3(3) yes
C20 . Fe2 . C13 . 162.0(3) yes
C18 . Fe2 . C13 . 105.4(3) yes
C20 . Fe2 . C16 . 43.7(4) yes
C18 . Fe2 . C16 . 68.3(3) yes
C13 . Fe2 . C16 . 151.0(4) yes
C20 . Fe2 . C17 . 68.8(3) yes
C18 . Fe2 . C17 . 38.3(3) yes
C13 . Fe2 . C17 . 116.4(3) yes
C16 . Fe2 . C17 . 41.3(4) yes
Fe1 . C5 . C1 . 69.3(3) yes
Fe1 . C5 . C4 . 70.3(3) yes
C1 . C5 . C4 . 108.0(5) yes
Fe1 . C9 . C8 . 70.9(3) yes
Fe1 . C9 . C10 . 70.4(3) yes
C8 . C9 . C10 . 109.0(5) yes
C32 . C31 . C33 . 117.1(5) yes
Fe1 . C6 . C7 . 69.9(3) yes
Fe1 . C6 . C10 . 68.2(3) yes
C7 . C6 . C10 . 107.8(5) yes
C1 . C21 . C25 . 126.5(5) yes
C1 . C21 . C22 . 114.0(4) yes
C25 . C21 . C22 . 119.4(4) yes
N1 . C26 . C25 . 178.5(6) yes
Fe1 . C7 . C6 . 70.0(3) yes
Fe1 . C7 . C8 . 68.9(3) yes
C6 . C7 . C8 . 107.8(5) yes
Fe1 . C3 . C2 . 69.2(3) yes
Fe1 . C3 . C4 . 69.1(3) yes
C2 . C3 . C4 . 108.5(5) yes
C11 . C24 . C23 . 177.8(6) yes
Fe1 . C1 . C5 . 69.5(3) yes
Fe1 . C1 . C21 . 122.6(4) yes
C5 . C1 . C21 . 123.8(5) yes
Fe1 . C1 . C2 . 70.3(3) yes
C5 . C1 . C2 . 107.5(4) yes
C21 . C1 . C2 . 128.6(5) yes
Fe2 . C15 . C11 . 68.9(3) yes
Fe2 . C15 . C14 . 69.9(3) yes
C11 . C15 . C14 . 107.0(5) yes
Fe1 . C8 . C9 . 68.4(3) yes
Fe1 . C8 . C7 . 70.6(3) yes
C9 . C8 . C7 . 107.8(5) yes
Fe2 . C12 . C11 . 68.8(3) yes
Fe2 . C12 . C13 . 69.7(3) yes
C11 . C12 . C13 . 105.8(5) yes
N4 . C30 . C28 . 178.7(6) yes
Fe2 . C19 . C20 . 68.6(4) yes
Fe2 . C19 . C18 . 71.8(4) yes
C20 . C19 . C18 . 112.8(7) yes
C21 . C25 . C26 . 123.8(5) yes
C21 . C25 . C27 . 122.3(5) yes
C26 . C25 . C27 . 113.8(4) yes
Fe1 . C10 . C9 . 69.0(3) yes
Fe1 . C10 . C6 . 71.0(3) yes
C9 . C10 . C6 . 107.6(5) yes
Fe1 . C2 . C3 . 70.5(3) yes
Fe1 . C2 . C1 . 68.1(3) yes
C3 . C2 . C1 . 107.7(5) yes
C30 . C28 . C22 . 119.7(5) yes
C30 . C28 . C29 . 116.4(5) yes
C22 . C28 . C29 . 123.8(5) yes
Fe1 . C4 . C5 . 68.6(3) yes
Fe1 . C4 . C3 . 70.7(3) yes
C5 . C4 . C3 . 108.4(5) yes
C21 . C22 . C28 . 121.3(5) yes
C21 . C22 . C23 . 117.9(5) yes
C28 . C22 . C23 . 120.7(5) yes
N5 . C32 . C31 . 179.1(6) yes
Fe2 . C11 . C24 . 124.1(4) yes
Fe2 . C11 . C15 . 70.3(3) yes
C24 . C11 . C15 . 124.1(5) yes
Fe2 . C11 . C12 . 69.7(3) yes
C24 . C11 . C12 . 126.7(5) yes
C15 . C11 . C12 . 109.1(5) yes
N3 . C29 . C28 . 178.1(6) yes
C24 . C23 . C22 . 177.3(6) yes
N2 . C27 . C25 . 178.0(5) yes
Fe2 . C14 . C15 . 69.2(3) yes
Fe2 . C14 . C13 . 69.8(4) yes
C15 . C14 . C13 . 108.7(6) yes
N6 . C33 . C31 . 178.7(6) yes
Fe2 . C20 . C19 . 71.9(4) yes
Fe2 . C20 . C16 . 68.3(4) yes
C19 . C20 . C16 . 105.1(7) yes
Fe2 . C18 . C19 . 70.2(4) yes
Fe2 . C18 . C17 . 68.9(4) yes
C19 . C18 . C17 . 107.5(7) yes
Fe2 . C13 . C12 . 69.1(3) yes
Fe2 . C13 . C14 . 70.4(3) yes
C12 . C13 . C14 . 109.3(5) yes
Fe2 . C16 . C20 . 68.0(4) yes
Fe2 . C16 . C17 . 69.7(4) yes
C20 . C16 . C17 . 102.7(6) yes
Fe2 . C17 . C18 . 72.8(4) yes
Fe2 . C17 . C16 . 69.0(4) yes
C18 . C17 . C16 . 111.9(7) yes

loop_
_geom_bond_atom_site_label_1
_geom_bond_site_symmetry_1
_geom_bond_atom_site_label_2
_geom_bond_site_symmetry_2
_geom_bond_distance
_geom_bond_publ_flag
Fe1 . C5 . 2.033(5) yes
Fe1 . C9 . 2.025(6) yes
Fe1 . C6 . 2.081(5) yes
Fe1 . C7 . 2.080(6) yes
Fe1 . C3 . 2.078(5) yes
Fe1 . C1 . 2.031(5) yes
Fe1 . C8 . 2.057(5) yes
Fe1 . C10 . 2.043(5) yes
Fe1 . C2 . 2.061(5) yes
Fe1 . C4 . 2.056(6) yes
Fe2 . C15 . 2.045(6) yes
Fe2 . C12 . 2.039(6) yes
Fe2 . C19 . 2.069(7) yes
Fe2 . C11 . 2.027(6) yes
Fe2 . C14 . 2.055(6) yes
Fe2 . C20 . 2.027(7) yes
Fe2 . C18 . 2.090(7) yes
Fe2 . C13 . 2.047(6) yes
Fe2 . C16 . 2.031(6) yes
Fe2 . C17 . 2.040(7) yes
N1 . C26 . 1.155(7) yes
N2 . C27 . 1.140(7) yes
N4 . C30 . 1.166(7) yes
N3 . C29 . 1.143(8) yes
N5 . C32 . 1.147(7) yes
N6 . C33 . 1.150(8) yes
C5 . C1 . 1.430(7) yes
C5 . C4 . 1.434(7) yes
C9 . C8 . 1.419(7) yes
C9 . C10 . 1.412(7) yes
C31 . C32 . 1.445(8) yes
C31 . C33 . 1.436(8) yes
C6 . C7 . 1.427(7) yes
C6 . C10 . 1.438(8) yes
C21 . C1 . 1.464(7) yes
C21 . C25 . 1.358(7) yes
C21 . C22 . 1.495(7) yes
C26 . C25 . 1.442(7) yes
C7 . C8 . 1.431(8) yes
C3 . C2 . 1.427(7) yes
C3 . C4 . 1.420(8) yes
C24 . C11 . 1.427(8) yes
C24 . C23 . 1.213(8) yes
C1 . C2 . 1.450(7) yes
C15 . C11 . 1.419(8) yes
C15 . C14 . 1.430(8) yes
C12 . C11 . 1.440(8) yes
C12 . C13 . 1.44(1) yes
C30 . C28 . 1.434(7) yes
C19 . C20 . 1.38(1) yes
C19 . C18 . 1.35(1) yes
C25 . C27 . 1.447(7) yes
C28 . C22 . 1.371(8) yes
C28 . C29 . 1.448(8) yes
C22 . C23 . 1.398(8) yes
C14 . C13 . 1.40(1) yes
C20 . C16 . 1.509(13) yes
C18 . C17 . 1.356(11) yes
C16 . C17 . 1.435(13) yes
